data_2225734
loop_
_publ_author_name
'Ha, Kwang'

_publ_section_title
;
 Diacridinium hexachloridoplatinate(IV) dihydrate
;
_journal_coeditor_code YA2119
_journal_issue 4
_journal_name_full 'Acta Crystallographica Section E'
_journal_page_first m425
_journal_paper_doi 10.1107/S1600536810009566
_journal_volume 66
_journal_year 2010
_chemical_formula_iupac '(C13 H10 N)2 [Pt Cl6], 2H2 O'
_chemical_formula_moiety '2(C13 H10 N +), Cl6 Pt 2-, 2(H2 O)'
_chemical_formula_sum 'C26 H24 Cl6 N2 O2 Pt'
_chemical_formula_weight 804.26
_chemical_name_systematic
;
Diacridinium hexachloridoplatinate(IV) dihydrate
;
_space_group_IT_number 2
_symmetry_cell_setting triclinic
_symmetry_space_group_name_Hall '-P 1'
_symmetry_space_group_name_H-M 'P -1'
_atom_sites_solution_hydrogens geom
_atom_sites_solution_primary direct
_atom_sites_solution_secondary difmap
_cell_angle_alpha 70.675(2)
_cell_angle_beta 71.505(2)
_cell_angle_gamma 77.862(2)
_cell_formula_units_Z 1
_cell_length_a 7.4781(8)
_cell_length_b 9.8973(10)
_cell_length_c 10.7226(12)
_cell_measurement_reflns_used 2945
_cell_measurement_temperature 200(2)
_cell_measurement_theta_max 26.0
_cell_measurement_theta_min 2.6
_cell_volume 705.28(13)
_computing_cell_refinement 'SAINT (Bruker, 2000)'
_computing_data_collection 'SMART (Bruker, 2000)'
_computing_data_reduction 'SAINT (Bruker, 2000)'
_computing_molecular_graphics 'ORTEP-3 (Farrugia, 1997) and PLATON (Spek, 2009)'
_computing_publication_material 'SHELXL97 (Sheldrick, 2008)'
_computing_structure_refinement 'SHELXL97 (Sheldrick, 2008)'
_computing_structure_solution 'SHELXS97 (Sheldrick, 2008)'
_diffrn_ambient_temperature 200(2)
_diffrn_measured_fraction_theta_full 0.984
_diffrn_measured_fraction_theta_max 0.984
_diffrn_measurement_device_type 'Bruker SMART 1000 CCD'
_diffrn_measurement_method '\f and \w scans'
_diffrn_radiation_monochromator graphite
_diffrn_radiation_source 'fine-focus sealed tube'
_diffrn_radiation_type MoK\a
_diffrn_radiation_wavelength 0.71073
_diffrn_reflns_av_R_equivalents 0.029
_diffrn_reflns_av_sigmaI/netI 0.055
_diffrn_reflns_limit_h_max 8
_diffrn_reflns_limit_h_min -9
_diffrn_reflns_limit_k_max 12
_diffrn_reflns_limit_k_min -12
_diffrn_reflns_limit_l_max 9
_diffrn_reflns_limit_l_min -13
_diffrn_reflns_number 4295
_diffrn_reflns_theta_full 26.0
_diffrn_reflns_theta_max 26.0
_diffrn_reflns_theta_min 2.1
_diffrn_standards_decay_% 0
_diffrn_standards_interval_count 0
_diffrn_standards_interval_time 0
_diffrn_standards_number 0
_exptl_absorpt_coefficient_mu 5.57
_exptl_absorpt_correction_T_max 1.000
_exptl_absorpt_correction_T_min 0.577
_exptl_absorpt_correction_type multi-scan
_exptl_absorpt_process_details '(SADABS; Bruker, 2000)'
_exptl_crystal_colour orange
_exptl_crystal_density_diffrn 1.894
_exptl_crystal_density_method 'not measured'
_exptl_crystal_description plate
_exptl_crystal_F_000 390
_exptl_crystal_size_max 0.24
_exptl_crystal_size_mid 0.20
_exptl_crystal_size_min 0.06
_refine_diff_density_max 1.99
_refine_diff_density_min -2.96
_refine_ls_extinction_method none
_refine_ls_goodness_of_fit_ref 1.21
_refine_ls_hydrogen_treatment constr
_refine_ls_matrix_type full
_refine_ls_number_parameters 169
_refine_ls_number_reflns 2725
_refine_ls_number_restraints 0
_refine_ls_restrained_S_all 1.21
_refine_ls_R_factor_all 0.076
_refine_ls_R_factor_gt 0.059
_refine_ls_shift/su_max_lt 0.001
_refine_ls_shift/su_mean 0.000
_refine_ls_structure_factor_coef Fsqd
_refine_ls_weighting_details 'calc w=1/[\s^2^(Fo^2^)+(0.0248P)^2^+22.3646P] where P=(Fo^2^+2Fc^2^)/3'
_refine_ls_weighting_scheme calc
_refine_ls_wR_factor_gt 0.134
_refine_ls_wR_factor_ref 0.174
_reflns_number_gt 2536
_reflns_number_total 2725
_reflns_threshold_expression I>2\s(I)
_cod_data_source_file ya2119.cif
_cod_data_source_block I
_cod_depositor_comments
;
The following automatic conversions were performed:
'_symmetry_cell_setting' value 'Triclinic' changed to 'triclinic'
according to '/home/saulius/struct/CIF-dictionaries/cif_core.dic'
dictionary named 'cif_core.dic' version 2.4.1 from
2010-06-29.

'_exptl_absorpt_correction_type' value 'Multi-scan' changed
to 'multi-scan' according to
'/home/saulius/struct/CIF-dictionaries/cif_core.dic' dictionary named
'cif_core.dic' version 2.4.1 from 2010-06-29.

Automatic conversion script
Id: cif_fix_enum 1527 2010-12-29 10:47:43Z saulius 
;
_cod_original_cell_volume 705.29(13)
_cod_database_code 2225734
_cod_database_fobs_code 2225734

loop_
_symmetry_equiv_pos_as_xyz
'x, y, z'
'-x, -y, -z'

loop_
_atom_site_type_symbol
_atom_site_label
_atom_site_fract_x
_atom_site_fract_y
_atom_site_fract_z
_atom_site_U_iso_or_equiv
_atom_site_adp_type
_atom_site_calc_flag
_atom_site_refinement_flags
_atom_site_occupancy
_atom_site_disorder_assembly
_atom_site_disorder_group
Pt Pt1 0.5000 0.5000 0.0000 0.0289(2) Uani d S 1 . .
Cl Cl1 0.1916(4) 0.4938(3) 0.1558(3) 0.0282(7) Uani d . 1 . .
Cl Cl2 0.3696(4) 0.5171(3) -0.1801(3) 0.0289(7) Uani d . 1 . .
Cl Cl3 0.5401(5) 0.2446(3) 0.0506(3) 0.0315(7) Uani d . 1 . .
N N1 0.8227(15) 0.1042(13) 0.3453(12) 0.035(3) Uani d . 1 . .
H H1 0.8630 0.1656 0.2645 0.042 Uiso calc R 1 . .
C C1 0.8023(17) 0.1451(13) 0.4598(13) 0.027(3) Uani d . 1 . .
C C2 0.842(2) 0.2841(15) 0.4478(15) 0.035(3) Uani d . 1 . .
H H2 0.8838 0.3500 0.3600 0.043 Uiso calc R 1 . .
C C3 0.820(2) 0.3208(17) 0.5619(18) 0.047(4) Uani d . 1 . .
H H3 0.8465 0.4130 0.5553 0.056 Uiso calc R 1 . .
C C4 0.758(2) 0.2231(18) 0.6908(16) 0.046(4) Uani d . 1 . .
H H4 0.7445 0.2515 0.7699 0.055 Uiso calc R 1 . .
C C5 0.716(2) 0.0926(16) 0.7086(16) 0.040(3) Uani d . 1 . .
H H5 0.6727 0.0301 0.7982 0.048 Uiso calc R 1 . .
C C6 0.7368(19) 0.0490(15) 0.5907(16) 0.037(3) Uani d . 1 . .
C C7 0.694(2) -0.0880(15) 0.6011(14) 0.036(3) Uani d . 1 . .
H H7 0.6495 -0.1540 0.6883 0.043 Uiso calc R 1 . .
C C8 0.7195(18) -0.1244(15) 0.4794(14) 0.032(3) Uani d . 1 . .
C C9 0.678(2) -0.2605(15) 0.4860(15) 0.038(3) Uani d . 1 . .
H H9 0.6376 -0.3289 0.5724 0.045 Uiso calc R 1 . .
C C10 0.698(2) -0.2930(16) 0.3666(16) 0.040(3) Uani d . 1 . .
H H10 0.6665 -0.3824 0.3696 0.049 Uiso calc R 1 . .
C C11 0.765(2) -0.1910(17) 0.2399(17) 0.047(4) Uani d . 1 . .
H H11 0.7788 -0.2149 0.1582 0.057 Uiso calc R 1 . .
C C12 0.810(2) -0.0609(17) 0.2278(15) 0.040(3) Uani d . 1 . .
H H12 0.8583 0.0039 0.1405 0.048 Uiso calc R 1 . .
C C13 0.784(2) -0.0259(14) 0.3493(16) 0.037(3) Uani d . 1 . .
O O1 0.0214(17) 0.2503(13) 0.0838(11) 0.054(3) Uani d . 1 . .
H H1A -0.0687 0.3001 0.0522 0.081 Uiso d R 1 . .
H H1B 0.1071 0.2824 0.0970 0.081 Uiso d R 1 . .

loop_
_atom_site_aniso_label
_atom_site_aniso_U_11
_atom_site_aniso_U_22
_atom_site_aniso_U_33
_atom_site_aniso_U_12
_atom_site_aniso_U_13
_atom_site_aniso_U_23
Pt1 0.0362(4) 0.0291(4) 0.0234(4) -0.0105(3) -0.0078(3) -0.0060(3)
Cl1 0.0281(16) 0.0351(17) 0.0217(14) -0.0124(13) 0.0031(12) -0.0124(13)
Cl2 0.0365(17) 0.0379(17) 0.0221(15) -0.0061(13) -0.0158(13) -0.0125(13)
Cl3 0.049(2) 0.0154(14) 0.0234(15) -0.0030(13) -0.0029(13) -0.0041(12)
N1 0.024(6) 0.043(7) 0.039(7) -0.006(5) -0.008(5) -0.012(5)
C1 0.023(6) 0.027(6) 0.028(7) -0.013(5) 0.003(5) -0.007(5)
C2 0.036(8) 0.036(8) 0.038(8) 0.004(6) -0.018(6) -0.012(6)
C3 0.042(9) 0.035(8) 0.072(12) -0.001(7) -0.024(8) -0.018(8)
C4 0.049(9) 0.055(10) 0.046(9) 0.014(8) -0.017(7) -0.036(8)
C5 0.038(8) 0.042(8) 0.040(8) -0.001(6) -0.008(6) -0.016(7)
C6 0.028(7) 0.034(7) 0.052(9) 0.010(6) -0.017(6) -0.017(7)
C7 0.036(8) 0.035(7) 0.032(7) 0.003(6) -0.012(6) -0.006(6)
C8 0.024(7) 0.039(8) 0.039(8) 0.002(5) -0.015(6) -0.019(6)
C9 0.040(8) 0.027(7) 0.042(8) -0.003(6) -0.016(7) 0.000(6)
C10 0.043(8) 0.037(8) 0.051(9) -0.006(6) -0.019(7) -0.017(7)
C11 0.056(10) 0.048(9) 0.051(10) 0.015(8) -0.027(8) -0.031(8)
C12 0.032(8) 0.047(9) 0.039(8) 0.010(6) -0.007(6) -0.020(7)
C13 0.034(8) 0.024(7) 0.053(9) 0.012(6) -0.018(7) -0.012(6)
O1 0.052(7) 0.064(8) 0.039(6) -0.005(6) -0.008(5) -0.012(6)

loop_
_atom_type_symbol
_atom_type_description
_atom_type_scat_dispersion_real
_atom_type_scat_dispersion_imag
_atom_type_scat_source
C C 0.0033 0.0016 'International Tables Vol C Tables 4.2.6.8 and 6.1.1.4'
H H 0.0000 0.0000 'International Tables Vol C Tables 4.2.6.8 and 6.1.1.4'
Cl Cl 0.1484 0.1585 'International Tables Vol C Tables 4.2.6.8 and 6.1.1.4'
N N 0.0061 0.0033 'International Tables Vol C Tables 4.2.6.8 and 6.1.1.4'
O O 0.0106 0.0060 'International Tables Vol C Tables 4.2.6.8 and 6.1.1.4'
Pt Pt -1.7033 8.3905 'International Tables Vol C Tables 4.2.6.8 and 6.1.1.4'

loop_
_geom_angle_atom_site_label_1
_geom_angle_atom_site_label_2
_geom_angle_atom_site_label_3
_geom_angle_site_symmetry_1
_geom_angle_site_symmetry_3
_geom_angle
_geom_angle_publ_flag
Cl2 Pt1 Cl2 2_665 . 180.0 ?
Cl2 Pt1 Cl3 2_665 2_665 89.44(11) ?
Cl2 Pt1 Cl3 . 2_665 90.56(11) ?
Cl2 Pt1 Cl3 2_665 . 90.56(11) ?
Cl2 Pt1 Cl3 . . 89.44(11) ?
Cl3 Pt1 Cl3 2_665 . 180.00(16) ?
Cl2 Pt1 Cl1 2_665 2_665 90.27(11) ?
Cl2 Pt1 Cl1 . 2_665 89.73(11) ?
Cl3 Pt1 Cl1 2_665 2_665 90.55(11) ?
Cl3 Pt1 Cl1 . 2_665 89.45(11) ?
Cl2 Pt1 Cl1 2_665 . 89.73(11) ?
Cl2 Pt1 Cl1 . . 90.27(11) ?
Cl3 Pt1 Cl1 2_665 . 89.45(11) ?
Cl3 Pt1 Cl1 . . 90.55(11) ?
Cl1 Pt1 Cl1 2_665 . 180.00(10) ?
C13 N1 C1 . . 123.9(12) ?
C13 N1 H1 . . 118.0 ?
C1 N1 H1 . . 118.0 ?
N1 C1 C6 . . 119.2(11) ?
N1 C1 C2 . . 120.8(12) ?
C6 C1 C2 . . 119.9(12) ?
C3 C2 C1 . . 119.3(14) ?
C3 C2 H2 . . 120.4 ?
C1 C2 H2 . . 120.4 ?
C2 C3 C4 . . 119.9(14) ?
C2 C3 H3 . . 120.0 ?
C4 C3 H3 . . 120.0 ?
C5 C4 C3 . . 123.7(14) ?
C5 C4 H4 . . 118.2 ?
C3 C4 H4 . . 118.2 ?
C4 C5 C6 . . 118.4(15) ?
C4 C5 H5 . . 120.8 ?
C6 C5 H5 . . 120.8 ?
C1 C6 C7 . . 119.4(13) ?
C1 C6 C5 . . 118.8(13) ?
C7 C6 C5 . . 121.8(14) ?
C8 C7 C6 . . 118.7(13) ?
C8 C7 H7 . . 120.6 ?
C6 C7 H7 . . 120.6 ?
C7 C8 C13 . . 120.8(13) ?
C7 C8 C9 . . 120.3(13) ?
C13 C8 C9 . . 118.9(12) ?
C10 C9 C8 . . 119.7(13) ?
C10 C9 H9 . . 120.1 ?
C8 C9 H9 . . 120.1 ?
C9 C10 C11 . . 118.7(13) ?
C9 C10 H10 . . 120.6 ?
C11 C10 H10 . . 120.6 ?
C12 C11 C10 . . 123.9(14) ?
C12 C11 H11 . . 118.1 ?
C10 C11 H11 . . 118.1 ?
C11 C12 C13 . . 117.3(15) ?
C11 C12 H12 . . 121.4 ?
C13 C12 H12 . . 121.4 ?
N1 C13 C12 . . 120.7(14) ?
N1 C13 C8 . . 117.9(13) ?
C12 C13 C8 . . 121.4(13) ?
H1A O1 H1B . . 125.9 ?

loop_
_geom_bond_atom_site_label_1
_geom_bond_atom_site_label_2
_geom_bond_site_symmetry_2
_geom_bond_distance
_geom_bond_publ_flag
Pt1 Cl2 2_665 2.370(3) ?
Pt1 Cl2 . 2.370(3) ?
Pt1 Cl3 2_665 2.377(3) ?
Pt1 Cl3 . 2.377(3) ?
Pt1 Cl1 2_665 2.379(3) ?
Pt1 Cl1 . 2.379(3) ?
N1 C13 . 1.362(18) ?
N1 C1 . 1.370(17) ?
N1 H1 . 0.8800 ?
C1 C6 . 1.411(19) ?
C1 C2 . 1.424(18) ?
C2 C3 . 1.34(2) ?
C2 H2 . 0.9500 ?
C3 C4 . 1.40(2) ?
C3 H3 . 0.9500 ?
C4 C5 . 1.33(2) ?
C4 H4 . 0.9500 ?
C5 C6 . 1.42(2) ?
C5 H5 . 0.9500 ?
C6 C7 . 1.42(2) ?
C7 C8 . 1.412(19) ?
C7 H7 . 0.9500 ?
C8 C13 . 1.42(2) ?
C8 C9 . 1.418(19) ?
C9 C10 . 1.38(2) ?
C9 H9 . 0.9500 ?
C10 C11 . 1.41(2) ?
C10 H10 . 0.9500 ?
C11 C12 . 1.36(2) ?
C11 H11 . 0.9500 ?
C12 C13 . 1.40(2) ?
C12 H12 . 0.9500 ?
O1 H1A . 0.8400 ?
O1 H1B . 0.8400 ?

loop_
_geom_hbond_atom_site_label_D
_geom_hbond_atom_site_label_H
_geom_hbond_atom_site_label_A
_geom_hbond_site_symmetry_A
_geom_hbond_distance_DH
_geom_hbond_distance_HA
_geom_hbond_distance_DA
_geom_hbond_angle_DHA
N1 H1 O1 1_655 0.88 1.94 2.782(16) 160.9
O1 H1A Cl1 2_565 0.84 2.74 3.485(12) 149.4
O1 H1B Cl1 . 0.84 2.62 3.342(12) 145.1

loop_
_geom_torsion_atom_site_label_1
_geom_torsion_atom_site_label_2
_geom_torsion_atom_site_label_3
_geom_torsion_atom_site_label_4
_geom_torsion_site_symmetry_1
_geom_torsion_site_symmetry_2
_geom_torsion_site_symmetry_3
_geom_torsion_site_symmetry_4
_geom_torsion
_geom_torsion_publ_flag
C13 N1 C1 C6 . . . . -0.4(19) ?
C13 N1 C1 C2 . . . . -178.9(12) ?
N1 C1 C2 C3 . . . . 179.7(13) ?
C6 C1 C2 C3 . . . . 1(2) ?
C1 C2 C3 C4 . . . . 0(2) ?
C2 C3 C4 C5 . . . . -1(2) ?
C3 C4 C5 C6 . . . . 1(2) ?
N1 C1 C6 C7 . . . . 0.3(19) ?
C2 C1 C6 C7 . . . . 178.8(12) ?
N1 C1 C6 C5 . . . . -179.8(12) ?
C2 C1 C6 C5 . . . . -1.3(19) ?
C4 C5 C6 C1 . . . . 0(2) ?
C4 C5 C6 C7 . . . . -179.7(14) ?
C1 C6 C7 C8 . . . . 0.2(19) ?
C5 C6 C7 C8 . . . . -179.7(13) ?
C6 C7 C8 C13 . . . . -1(2) ?
C6 C7 C8 C9 . . . . 180.0(12) ?
C7 C8 C9 C10 . . . . 177.9(13) ?
C13 C8 C9 C10 . . . . -1(2) ?
C8 C9 C10 C11 . . . . 2(2) ?
C9 C10 C11 C12 . . . . -1(2) ?
C10 C11 C12 C13 . . . . -2(2) ?
C1 N1 C13 C12 . . . . -179.3(12) ?
C1 N1 C13 C8 . . . . -0.1(19) ?
C11 C12 C13 N1 . . . . -178.5(13) ?
C11 C12 C13 C8 . . . . 2(2) ?
C7 C8 C13 N1 . . . . 0.6(19) ?
C9 C8 C13 N1 . . . . 179.9(12) ?
C7 C8 C13 C12 . . . . 179.8(13) ?
C9 C8 C13 C12 . . . . -1(2) ?
